data_1513739
loop_
_publ_author_name
'Telpoukhovskaia, Maria A.'
'Rodr\'iguez-Rodr\'iguez, Cristina'
'Cawthray, Jacqueline F.'
'Scott, Lauren E.'
'Page, Brent D. G.'
'Al\'i-Torres, Jorge'
'Sodupe, Mariona'
'Bailey, Gwendolyn A.'
'Patrick, Brian O.'
'Orvig, Chris'

_publ_section_title
;
 3-Hydroxy-4-pyridinone derivatives as metal ion and amyloid binding
 agents.
;
_journal_issue 2
_journal_name_full 'Metallomics : integrated biometal science'
_journal_page_first 249
_journal_page_last 262
_journal_paper_doi 10.1039/c3mt00135k
_journal_volume 6
_journal_year 2014
_chemical_formula_sum 'C13 H11 N3 O2 S'
_chemical_formula_weight 273.31
_chemical_name_systematic
;
?
;
_space_group_IT_number 2
_symmetry_cell_setting triclinic
_symmetry_space_group_name_Hall '-P 1'
_symmetry_space_group_name_H-M 'P -1'
_atom_sites_solution_hydrogens geom
_atom_sites_solution_primary direct
_atom_sites_solution_secondary difmap
_audit_creation_method SHELXL-97
_cell_angle_alpha 97.196(2)
_cell_angle_beta 108.876(2)
_cell_angle_gamma 110.229(2)
_cell_formula_units_Z 2
_cell_length_a 7.5968(2)
_cell_length_b 8.3252(2)
_cell_length_c 11.0399(3)
_cell_measurement_reflns_used 6069
_cell_measurement_temperature 90.0(1)
_cell_measurement_theta_max 23.84
_cell_measurement_theta_min 2.93
_cell_volume 597.40(3)
_computing_structure_refinement 'SHELXL-97 (Sheldrick, 2008)'
_diffrn_ambient_temperature 90.0(1)
_diffrn_measured_fraction_theta_full 0.982
_diffrn_measured_fraction_theta_max 0.982
_diffrn_measurement_device_type 'Bruker APEX DUO'
_diffrn_measurement_method 'area detector'
_diffrn_radiation_monochromator graphite
_diffrn_radiation_source 'fine-focus sealed tube'
_diffrn_radiation_type MoK\a
_diffrn_radiation_wavelength 0.71073
_diffrn_reflns_av_R_equivalents 0.0510
_diffrn_reflns_av_sigmaI/netI 0.0343
_diffrn_reflns_limit_h_max 7
_diffrn_reflns_limit_h_min -8
_diffrn_reflns_limit_k_max 9
_diffrn_reflns_limit_k_min -9
_diffrn_reflns_limit_l_max 12
_diffrn_reflns_limit_l_min 0
_diffrn_reflns_number 3623
_diffrn_reflns_theta_full 23.84
_diffrn_reflns_theta_max 23.84
_diffrn_reflns_theta_min 2.02
_exptl_absorpt_coefficient_mu 0.272
_exptl_absorpt_correction_T_max 0.984
_exptl_absorpt_correction_T_min 0.762
_exptl_absorpt_correction_type multi-scan
_exptl_absorpt_process_details 'TWINABS (Sheldrick, 2008)'
_exptl_crystal_colour colourless
_exptl_crystal_density_diffrn 1.519
_exptl_crystal_density_method 'not measured'
_exptl_crystal_description irregular
_exptl_crystal_F_000 284
_exptl_crystal_size_max 0.10
_exptl_crystal_size_mid 0.09
_exptl_crystal_size_min 0.06
_refine_diff_density_max 0.461
_refine_diff_density_min -0.262
_refine_diff_density_rms 0.061
_refine_ls_extinction_method none
_refine_ls_goodness_of_fit_ref 0.991
_refine_ls_hydrogen_treatment mixed
_refine_ls_matrix_type full
_refine_ls_number_parameters 217
_refine_ls_number_reflns 3623
_refine_ls_number_restraints 30
_refine_ls_restrained_S_all 0.989
_refine_ls_R_factor_all 0.0675
_refine_ls_R_factor_gt 0.0528
_refine_ls_shift/su_max 0.000
_refine_ls_shift/su_mean 0.000
_refine_ls_structure_factor_coef Fsqd
_refine_ls_weighting_details 'calc w=1/[\s^2^(Fo^2^)+(0.0702P)^2^+0.4627P] where P=(Fo^2^+2Fc^2^)/3'
_refine_ls_weighting_scheme calc
_refine_ls_wR_factor_gt 0.1341
_refine_ls_wR_factor_ref 0.1432
_reflns_number_gt 2939
_reflns_number_total 3623
_reflns_threshold_expression >2\s(I)
_cod_data_source_file c3mt00135k.txt
_cod_data_source_block co403
_cod_original_sg_symbol_H-M P-1
_cod_database_code 1513739

loop_
_symmetry_equiv_pos_as_xyz
'x, y, z'
'-x, -y, -z'

loop_
_atom_site_label
_atom_site_type_symbol
_atom_site_fract_x
_atom_site_fract_y
_atom_site_fract_z
_atom_site_U_iso_or_equiv
_atom_site_adp_type
_atom_site_occupancy
_atom_site_symmetry_multiplicity
_atom_site_calc_flag
_atom_site_refinement_flags
_atom_site_disorder_assembly
_atom_site_disorder_group
C1 C 0.3654(5) 0.1365(4) 0.4716(3) 0.0515(8) Uani 1 1 d . . .
H1A H 0.3318 0.1506 0.5497 0.077 Uiso 1 1 calc R . .
H1B H 0.5111 0.1634 0.5002 0.077 Uiso 1 1 calc R . .
H1C H 0.2850 0.0140 0.4159 0.077 Uiso 1 1 calc R . .
C2 C 0.3168(4) 0.2610(3) 0.3936(3) 0.0383(6) Uani 1 1 d . A .
C3 C 0.2258(4) 0.3653(3) 0.4282(3) 0.0374(6) Uani 1 1 d . . .
C4 C 0.1753(4) 0.4823(3) 0.3509(3) 0.0361(6) Uani 1 1 d . . .
C5 C 0.2358(5) 0.4882(4) 0.2400(3) 0.0477(7) Uani 1 1 d . . .
H5 H 0.2142 0.5686 0.1890 0.057 Uiso 1 1 calc R . .
C6 C 0.3226(5) 0.3821(4) 0.2070(3) 0.0473(7) Uani 1 1 d . A .
H6 H 0.3568 0.3863 0.1316 0.057 Uiso 1 1 calc R . .
C7 C 0.4123(16) 0.132(2) 0.2221(14) 0.0331(9) Uani 0.8930(13) 1 d PD A 1
C8 C 0.2550(6) -0.0079(5) 0.1153(5) 0.0365(10) Uani 0.8930(13) 1 d PD A 1
H8 H 0.1233 -0.0072 0.0815 0.044 Uiso 0.8930(13) 1 calc PR A 1
C9 C 0.2872(6) -0.1469(5) 0.0580(6) 0.0332(9) Uani 0.8930(13) 1 d PD A 1
H9 H 0.1809 -0.2390 -0.0166 0.040 Uiso 0.8930(13) 1 calc PR A 1
C10 C 0.4790(7) -0.1486(7) 0.1125(6) 0.0272(10) Uani 0.8930(13) 1 d PD A 1
C11 C 0.6363(7) -0.0062(10) 0.2201(8) 0.0296(8) Uani 0.8930(13) 1 d PD A 1
C12 C 0.6070(7) 0.1383(7) 0.2753(7) 0.0347(13) Uani 0.8930(13) 1 d PD A 1
H12 H 0.7151 0.2357 0.3455 0.042 Uiso 0.8930(13) 1 calc PR A 1
C13 C 0.7112(4) -0.2592(3) 0.1504(3) 0.0294(6) Uani 0.8930(13) 1 d PD A 1
N2 N 0.5254(4) -0.2889(3) 0.0724(2) 0.0287(6) Uani 0.8930(13) 1 d PD A 1
N3 N 0.7986(4) -0.3735(4) 0.1402(3) 0.0340(7) Uani 0.8930(13) 1 d PD A 1
S1 S 0.85263(10) -0.05150(9) 0.27078(7) 0.0363(2) Uani 0.8930(13) 1 d PD A 1
O1 O 0.0854(3) 0.5741(2) 0.38240(18) 0.0397(5) Uani 1 1 d . . .
O2 O 0.1804(4) 0.3548(3) 0.53790(19) 0.0569(6) Uani 1 1 d . . .
N1 N 0.3620(3) 0.2687(3) 0.2805(2) 0.0371(5) Uani 1 1 d . . .
C7B C 0.412(13) 0.133(18) 0.228(12) 0.0331(9) Uani 0.1070(13) 1 d PD A 2
C8B C 0.596(6) 0.114(8) 0.276(5) 0.0365(10) Uani 0.1070(13) 1 d PD A 2
H8B H 0.7015 0.1924 0.3576 0.044 Uiso 0.1070(13) 1 calc PR A 2
C9B C 0.628(6) -0.016(8) 0.206(8) 0.0332(9) Uani 0.1070(13) 1 d PD A 2
H9B H 0.7589 -0.0180 0.2329 0.040 Uiso 0.1070(13) 1 calc PR A 2
C10B C 0.464(4) -0.143(6) 0.096(6) 0.0272(10) Uani 0.1070(13) 1 d PD A 2
C11B C 0.277(3) -0.124(4) 0.051(5) 0.0296(8) Uani 0.1070(13) 1 d PD A 2
C12B C 0.253(4) 0.021(5) 0.111(5) 0.0347(13) Uani 0.1070(13) 1 d PD A 2
H12B H 0.1338 0.0412 0.0727 0.042 Uiso 0.1070(13) 1 calc PR A 2
C13B C 0.2849(15) -0.3935(17) -0.0627(15) 0.0294(6) Uani 0.1070(13) 1 d PD A 2
N2B N 0.464(2) -0.299(3) 0.034(2) 0.0287(6) Uani 0.1070(13) 1 d PD A 2
N3B N 0.236(3) -0.553(2) -0.142(2) 0.0340(7) Uani 0.1070(13) 1 d PD A 2
H3B1 H 0.3264 -0.5989 -0.1297 0.041 Uiso 0.1070(13) 1 calc PR A 2
H3B2 H 0.1134 -0.6106 -0.2055 0.041 Uiso 0.1070(13) 1 calc PR A 2
S1B S 0.0937(8) -0.3138(7) -0.0745(6) 0.0363(2) Uani 0.1070(13) 1 d PD A 2
H3NB H 0.897(6) -0.360(5) 0.202(4) 0.055(11) Uiso 0.8930(13) 1 d P . .
H3NA H 0.716(5) -0.479(5) 0.088(4) 0.052(11) Uiso 0.8930(13) 1 d P . .
H1O H 0.122(5) 0.410(4) 0.554(3) 0.061(10) Uiso 1 1 d . . .

loop_
_atom_site_aniso_label
_atom_site_aniso_U_11
_atom_site_aniso_U_22
_atom_site_aniso_U_33
_atom_site_aniso_U_23
_atom_site_aniso_U_13
_atom_site_aniso_U_12
C1 0.066(2) 0.074(2) 0.0426(17) 0.0230(15) 0.0260(15) 0.0532(18)
C2 0.0427(15) 0.0443(15) 0.0367(15) 0.0119(12) 0.0164(12) 0.0266(13)
C3 0.0406(15) 0.0467(15) 0.0344(14) 0.0087(12) 0.0165(12) 0.0279(13)
C4 0.0371(14) 0.0332(13) 0.0449(15) 0.0086(11) 0.0191(12) 0.0201(12)
C5 0.0621(18) 0.0407(15) 0.067(2) 0.0266(14) 0.0406(16) 0.0330(14)
C6 0.0636(19) 0.0470(16) 0.0603(19) 0.0266(15) 0.0413(16) 0.0355(15)
C7 0.0441(15) 0.0334(14) 0.037(2) 0.0139(13) 0.0226(13) 0.0253(12)
C8 0.0412(16) 0.041(2) 0.0450(18) 0.0210(18) 0.0221(14) 0.0288(16)
C9 0.0351(16) 0.0313(19) 0.0337(17) 0.0079(17) 0.0119(13) 0.0161(13)
C10 0.0326(14) 0.0277(13) 0.030(2) 0.0124(14) 0.0161(11) 0.0167(11)
C11 0.0329(15) 0.0302(17) 0.032(3) 0.0087(13) 0.0161(13) 0.0166(13)
C12 0.0412(17) 0.024(2) 0.0432(17) 0.0044(19) 0.0219(15) 0.0155(15)
C13 0.0298(15) 0.0261(13) 0.0356(15) 0.0057(12) 0.0171(13) 0.0121(12)
N2 0.0294(16) 0.0274(11) 0.0314(16) 0.0055(11) 0.0124(11) 0.0144(12)
N3 0.0310(14) 0.0316(16) 0.0364(15) 0.0001(13) 0.0095(12) 0.0162(13)
S1 0.0300(4) 0.0315(4) 0.0440(5) -0.0022(3) 0.0126(3) 0.0149(3)
O1 0.0461(10) 0.0378(10) 0.0488(11) 0.0094(8) 0.0234(9) 0.0288(9)
O2 0.0827(16) 0.0894(17) 0.0416(12) 0.0276(11) 0.0331(11) 0.0724(14)
N1 0.0465(13) 0.0360(12) 0.0448(13) 0.0141(10) 0.0255(11) 0.0270(10)
C7B 0.0441(15) 0.0334(14) 0.037(2) 0.0139(13) 0.0226(13) 0.0253(12)
C8B 0.0412(16) 0.041(2) 0.0450(18) 0.0210(18) 0.0221(14) 0.0288(16)
C9B 0.0351(16) 0.0313(19) 0.0337(17) 0.0079(17) 0.0119(13) 0.0161(13)
C10B 0.0326(14) 0.0277(13) 0.030(2) 0.0124(14) 0.0161(11) 0.0167(11)
C11B 0.0329(15) 0.0302(17) 0.032(3) 0.0087(13) 0.0161(13) 0.0166(13)
C12B 0.0412(17) 0.024(2) 0.0432(17) 0.0044(19) 0.0219(15) 0.0155(15)
C13B 0.0298(15) 0.0261(13) 0.0356(15) 0.0057(12) 0.0171(13) 0.0121(12)
N2B 0.0294(16) 0.0274(11) 0.0314(16) 0.0055(11) 0.0124(11) 0.0144(12)
N3B 0.0310(14) 0.0316(16) 0.0364(15) 0.0001(13) 0.0095(12) 0.0162(13)
S1B 0.0300(4) 0.0315(4) 0.0440(5) -0.0022(3) 0.0126(3) 0.0149(3)

loop_
_atom_type_symbol
_atom_type_description
_atom_type_scat_dispersion_real
_atom_type_scat_dispersion_imag
_atom_type_scat_source
C C 0.0033 0.0016 'International Tables Vol C Tables 4.2.6.8 and 6.1.1.4'
H H 0.0000 0.0000 'International Tables Vol C Tables 4.2.6.8 and 6.1.1.4'
N N 0.0061 0.0033 'International Tables Vol C Tables 4.2.6.8 and 6.1.1.4'
O O 0.0106 0.0060 'International Tables Vol C Tables 4.2.6.8 and 6.1.1.4'
S S 0.1246 0.1234 'International Tables Vol C Tables 4.2.6.8 and 6.1.1.4'

loop_
_geom_angle_atom_site_label_1
_geom_angle_atom_site_label_2
_geom_angle_atom_site_label_3
_geom_angle
C2 C1 H1A 109.5
C2 C1 H1B 109.5
H1A C1 H1B 109.5
C2 C1 H1C 109.5
H1A C1 H1C 109.5
H1B C1 H1C 109.5
C3 C2 N1 119.1(2)
C3 C2 C1 121.9(2)
N1 C2 C1 119.0(2)
C2 C3 O2 118.5(2)
C2 C3 C4 121.6(2)
O2 C3 C4 119.9(2)
O1 C4 C3 120.6(2)
O1 C4 C5 123.7(2)
C3 C4 C5 115.6(2)
C6 C5 C4 121.5(2)
C6 C5 H5 119.3
C4 C5 H5 119.3
C5 C6 N1 121.0(2)
C5 C6 H6 119.5
N1 C6 H6 119.5
C12 C7 C8 122.0(3)
C12 C7 N1 120.4(4)
C8 C7 N1 117.5(4)
C9 C8 C7 121.3(3)
C9 C8 H8 119.3
C7 C8 H8 119.3
C8 C9 C10 118.4(3)
C8 C9 H9 120.8
C10 C9 H9 120.8
C9 C10 N2 123.9(3)
C9 C10 C11 119.5(2)
N2 C10 C11 116.4(3)
C12 C11 C10 122.4(3)
C12 C11 S1 128.8(2)
C10 C11 S1 108.7(2)
C7 C12 C11 116.3(3)
C7 C12 H12 121.8
C11 C12 H12 121.8
N2 C13 N3 124.0(2)
N2 C13 S1 116.07(18)
N3 C13 S1 119.9(2)
C13 N2 C10 109.6(2)
C13 N3 H3NB 118(2)
C13 N3 H3NA 115(2)
H3NB N3 H3NA 120(3)
C11 S1 C13 88.99(14)
C3 O2 H1O 118(2)
C6 N1 C2 121.1(2)
C6 N1 C7B 119(8)
C2 N1 C7B 119(9)
C6 N1 C7 117.1(10)
C2 N1 C7 120.6(10)
C7B N1 C7 2(9)
C12B C7B C8B 121.7(8)
C12B C7B N1 110.1(17)
C8B C7B N1 128.0(18)
C9B C8B C7B 121.0(8)
C9B C8B H8B 119.5
C7B C8B H8B 119.5
C8B C9B C10B 118.5(9)
C8B C9B H9B 120.7
C10B C9B H9B 120.7
C9B C10B N2B 124.1(9)
C9B C10B C11B 119.1(6)
N2B C10B C11B 116.5(6)
C12B C11B C10B 122.3(7)
C12B C11B S1B 128.7(8)
C10B C11B S1B 108.7(5)
C7B C12B C11B 116.3(8)
C7B C12B H12B 121.8
C11B C12B H12B 121.8
N2B C13B N3B 123.6(7)
N2B C13B S1B 116.3(5)
N3B C13B S1B 119.7(6)
C13B N2B C10B 109.2(5)
C13B N3B H3B1 120.0
C13B N3B H3B2 120.0
H3B1 N3B H3B2 120.0
C11B S1B C13B 88.8(4)

loop_
_geom_bond_atom_site_label_1
_geom_bond_atom_site_label_2
_geom_bond_distance
C1 C2 1.494(4)
C1 H1A 0.9800
C1 H1B 0.9800
C1 H1C 0.9800
C2 C3 1.371(3)
C2 N1 1.401(3)
C3 O2 1.367(3)
C3 C4 1.442(4)
C4 O1 1.273(3)
C4 C5 1.441(4)
C5 C6 1.351(3)
C5 H5 0.9500
C6 N1 1.367(3)
C6 H6 0.9500
C7 C12 1.382(5)
C7 C8 1.397(6)
C7 N1 1.463(3)
C8 C9 1.383(4)
C8 H8 0.9500
C9 C10 1.391(4)
C9 H9 0.9500
C10 N2 1.393(3)
C10 C11 1.412(4)
C11 C12 1.399(4)
C11 S1 1.744(3)
C12 H12 0.9500
C13 N2 1.309(3)
C13 N3 1.348(3)
C13 S1 1.768(3)
N3 H3NB 0.80(4)
N3 H3NA 0.87(4)
O2 H1O 0.78(3)
N1 C7B 1.426(19)
C7B C12B 1.382(7)
C7B C8B 1.398(8)
C8B C9B 1.383(6)
C8B H8B 0.9500
C9B C10B 1.391(6)
C9B H9B 0.9500
C10B N2B 1.394(5)
C10B C11B 1.412(6)
C11B C12B 1.399(6)
C11B S1B 1.743(6)
C12B H12B 0.9500
C13B N2B 1.309(5)
C13B N3B 1.349(6)
C13B S1B 1.769(5)
N3B H3B1 0.8800
N3B H3B2 0.8800

loop_
_geom_hbond_atom_site_label_D
_geom_hbond_atom_site_label_H
_geom_hbond_atom_site_label_A
_geom_hbond_distance_DH
_geom_hbond_distance_HA
_geom_hbond_distance_DA
_geom_hbond_angle_DHA
_geom_hbond_site_symmetry_A
O2 H1O O1 0.78(3) 1.96(3) 2.654(2) 148(3) 2_566
O2 H1O O1 0.78(3) 2.47(3) 2.774(3) 105(3) .
N3B H3B2 O1 0.88 2.18 2.90(2) 139.5 2
N3B H3B1 N2B 0.88 2.11 2.95(2) 159.5 2_645

loop_
_geom_torsion_atom_site_label_1
_geom_torsion_atom_site_label_2
_geom_torsion_atom_site_label_3
_geom_torsion_atom_site_label_4
_geom_torsion
N1 C2 C3 O2 179.2(2)
C1 C2 C3 O2 0.5(4)
N1 C2 C3 C4 0.1(4)
C1 C2 C3 C4 -178.6(3)
C2 C3 C4 O1 177.9(2)
O2 C3 C4 O1 -1.2(4)
C2 C3 C4 C5 -2.9(4)
O2 C3 C4 C5 177.9(2)
O1 C4 C5 C6 -176.9(3)
C3 C4 C5 C6 3.9(4)
C4 C5 C6 N1 -2.0(5)
C12 C7 C8 C9 0(2)
N1 C7 C8 C9 -177.1(13)
C7 C8 C9 C10 2.4(12)
C8 C9 C10 N2 173.6(7)
C8 C9 C10 C11 -2.5(10)
C9 C10 C11 C12 0.1(11)
N2 C10 C11 C12 -176.3(10)
C9 C10 C11 S1 177.2(8)
N2 C10 C11 S1 0.8(8)
C8 C7 C12 C11 -3(3)
N1 C7 C12 C11 174.7(15)
C10 C11 C12 C7 2.4(16)
S1 C11 C12 C7 -174.1(15)
N3 C13 N2 C10 177.7(5)
S1 C13 N2 C10 -4.7(5)
C9 C10 N2 C13 -173.8(7)
C11 C10 N2 C13 2.4(7)
C12 C11 S1 C13 174.2(10)
C10 C11 S1 C13 -2.7(6)
N2 C13 S1 C11 4.5(5)
N3 C13 S1 C11 -177.7(5)
C5 C6 N1 C2 -1.1(4)
C5 C6 N1 C7B 167(5)
C5 C6 N1 C7 166.6(6)
C3 C2 N1 C6 2.0(4)
C1 C2 N1 C6 -179.2(3)
C3 C2 N1 C7B -166(3)
C1 C2 N1 C7B 13(3)
C3 C2 N1 C7 -165.2(4)
C1 C2 N1 C7 13.6(5)
C12 C7 N1 C6 111.3(17)
C8 C7 N1 C6 -71(2)
C12 C7 N1 C2 -81(2)
C8 C7 N1 C2 96.4(16)
C12 C7 N1 C7B -65(100)
C8 C7 N1 C7B 112(100)
C6 N1 C7B C12B -61(15)
C2 N1 C7B C12B 107(11)
C7 N1 C7B C12B -57(100)
C6 N1 C7B C8B 115(17)
C2 N1 C7B C8B -77(20)
C7 N1 C7B C8B 119(100)
C12B C7B C8B C9B 1(23)
N1 C7B C8B C9B -174(15)
C7B C8B C9B C10B -8(15)
C8B C9B C10B N2B -167(10)
C8B C9B C10B C11B 7(10)
C9B C10B C11B C12B 2(10)
N2B C10B C11B C12B 176(6)
C9B C10B C11B S1B -173(6)
N2B C10B C11B S1B 1(8)
C8B C7B C12B C11B 7(19)
N1 C7B C12B C11B -177(11)
C10B C11B C12B C7B -9(10)
S1B C11B C12B C7B 165(12)
N3B C13B N2B C10B -180(4)
S1B C13B N2B C10B -7(5)
C9B C10B N2B C13B 178(6)
C11B C10B N2B C13B 4(8)
C12B C11B S1B C13B -178(6)
C10B C11B S1B C13B -4(5)
N2B C13B S1B C11B 7(3)
N3B C13B S1B C11B 180(3)
